data_4125448
loop_
_publ_author_name
'Shen, Jian-Qiang'
'Liao, Pei-Qin'
'Zhou, Dong-Dong'
'He, Chun-Ting'
'Wu, Jun-Xi'
'Zhang, Wei-Xiong'
'Zhang, Jie-Peng'
'Chen, Xiao-Ming'

_publ_section_title
;
 Modular and Stepwise Synthesis of a Hybrid Metal-Organic Framework for
 Efficient Electrocatalytic Oxygen Evolution.
;
_journal_issue 5
_journal_name_full 'Journal of the American Chemical Society'
_journal_page_first 1778
_journal_page_last 1781
_journal_paper_doi 10.1021/jacs.6b12353
_journal_volume 139
_journal_year 2017
_chemical_formula_sum 'C84 H56 Co9 N6 O41'
_chemical_formula_weight 2335.71
_chemical_name_systematic
;
 ?
;
_space_group_crystal_system cubic
_space_group_IT_number 225
_space_group_name_Hall '-F 4 2 3'
_space_group_name_H-M_alt 'F m -3 m'
_symmetry_space_group_name_Hall '-F 4 2 3'
_symmetry_space_group_name_H-M 'F m -3 m'
_atom_sites_solution_hydrogens mixed
_audit_creation_method SHELXL-2013
_cell_angle_alpha 90
_cell_angle_beta 90
_cell_angle_gamma 90
_cell_formula_units_Z 16
_cell_length_a 41.5308(2)
_cell_length_b 41.5308(2)
_cell_length_c 41.5308(2)
_cell_measurement_reflns_used 75563
_cell_measurement_temperature 150(2)
_cell_measurement_theta_max 77.957
_cell_measurement_theta_min 1.842
_cell_volume 71632.6(6)
_computing_structure_refinement 'SHELXL-2013 (Sheldrick, 2013)'
_diffrn_ambient_temperature 150(2)
_diffrn_measured_fraction_theta_full 1.000
_diffrn_measured_fraction_theta_max 0.993
_diffrn_measurement_device_type 'multiwire proportional'
_diffrn_measurement_method 'phi and omega scans'
_diffrn_radiation_type CuK\a
_diffrn_radiation_wavelength 1.54178
_diffrn_reflns_av_R_equivalents 0.0674
_diffrn_reflns_av_unetI/netI 0.0199
_diffrn_reflns_Laue_measured_fraction_full 1.000
_diffrn_reflns_Laue_measured_fraction_max 0.993
_diffrn_reflns_limit_h_max 51
_diffrn_reflns_limit_h_min -52
_diffrn_reflns_limit_k_max 38
_diffrn_reflns_limit_k_min -48
_diffrn_reflns_limit_l_max 46
_diffrn_reflns_limit_l_min -51
_diffrn_reflns_number 75563
_diffrn_reflns_point_group_measured_fraction_full 1.000
_diffrn_reflns_point_group_measured_fraction_max 0.993
_diffrn_reflns_theta_full 67.679
_diffrn_reflns_theta_max 77.955
_diffrn_reflns_theta_min 1.842
_exptl_absorpt_coefficient_mu 6.783
_exptl_crystal_colour violet
_exptl_crystal_density_diffrn 0.866
_exptl_crystal_description block
_exptl_crystal_F_000 18768
_exptl_crystal_size_max 0.200
_exptl_crystal_size_mid 0.200
_exptl_crystal_size_min 0.200
_refine_diff_density_max 1.243
_refine_diff_density_min -0.820
_refine_diff_density_rms 0.166
_refine_ls_extinction_coef 0.000046(4)
_refine_ls_extinction_expression Fc^*^=kFc[1+0.001xFc^2^\l^3^/sin(2\q)]^-1/4^
_refine_ls_extinction_method SHELXL
_refine_ls_goodness_of_fit_ref 1.083
_refine_ls_hydrogen_treatment constr
_refine_ls_matrix_type full
_refine_ls_number_parameters 137
_refine_ls_number_reflns 3715
_refine_ls_number_restraints 0
_refine_ls_restrained_S_all 1.083
_refine_ls_R_factor_all 0.0673
_refine_ls_R_factor_gt 0.0627
_refine_ls_shift/su_max 0.001
_refine_ls_shift/su_mean 0.000
_refine_ls_structure_factor_coef Fsqd
_refine_ls_weighting_details
;
 w=1/[\s^2^(Fo^2^)+(0.1390P)^2^+320.0000P]
 where P=(Fo^2^+2Fc^2^)/3
;
_refine_ls_weighting_scheme calc
_refine_ls_wR_factor_gt 0.1965
_refine_ls_wR_factor_ref 0.2010
_reflns_Friedel_coverage 0.000
_reflns_number_gt 3300
_reflns_number_total 3715
_reflns_threshold_expression 'I > 2\s(I)'
_cod_data_source_file ja6b12353_si_002.cif
_cod_data_source_block Co3-Co2
_cod_depositor_comments 'Adding full bibliography for 4125446--4125448.cif.'
_cod_original_cell_volume 71632.6(10)
_cod_database_code 4125448
_shelx_space_group_comment
;
The symmetry employed for this shelxl refinement is uniquely defined
by the following loop, which should always be used as a source of
symmetry information in preference to the above space-group names.
They are only intended as comments.
;
_shelx_estimated_absorpt_t_min 0.344
_shelx_estimated_absorpt_t_max 0.344
_shelxl_version_number 2013-2

loop_
_space_group_symop_operation_xyz
'x, y, z'
'-y, x, z'
'-x, -y, z'
'y, -x, z'
'x, -z, y'
'x, -y, -z'
'x, z, -y'
'z, y, -x'
'-x, y, -z'
'-z, y, x'
'z, x, y'
'y, z, x'
'-y, -z, x'
'z, -x, -y'
'-y, z, -x'
'-z, -x, y'
'-z, x, -y'
'y, -z, -x'
'y, x, -z'
'-y, -x, -z'
'-x, z, y'
'-x, -z, -y'
'z, -y, x'
'-z, -y, -x'
'x, y+1/2, z+1/2'
'-y, x+1/2, z+1/2'
'-x, -y+1/2, z+1/2'
'y, -x+1/2, z+1/2'
'x, -z+1/2, y+1/2'
'x, -y+1/2, -z+1/2'
'x, z+1/2, -y+1/2'
'z, y+1/2, -x+1/2'
'-x, y+1/2, -z+1/2'
'-z, y+1/2, x+1/2'
'z, x+1/2, y+1/2'
'y, z+1/2, x+1/2'
'-y, -z+1/2, x+1/2'
'z, -x+1/2, -y+1/2'
'-y, z+1/2, -x+1/2'
'-z, -x+1/2, y+1/2'
'-z, x+1/2, -y+1/2'
'y, -z+1/2, -x+1/2'
'y, x+1/2, -z+1/2'
'-y, -x+1/2, -z+1/2'
'-x, z+1/2, y+1/2'
'-x, -z+1/2, -y+1/2'
'z, -y+1/2, x+1/2'
'-z, -y+1/2, -x+1/2'
'x+1/2, y, z+1/2'
'-y+1/2, x, z+1/2'
'-x+1/2, -y, z+1/2'
'y+1/2, -x, z+1/2'
'x+1/2, -z, y+1/2'
'x+1/2, -y, -z+1/2'
'x+1/2, z, -y+1/2'
'z+1/2, y, -x+1/2'
'-x+1/2, y, -z+1/2'
'-z+1/2, y, x+1/2'
'z+1/2, x, y+1/2'
'y+1/2, z, x+1/2'
'-y+1/2, -z, x+1/2'
'z+1/2, -x, -y+1/2'
'-y+1/2, z, -x+1/2'
'-z+1/2, -x, y+1/2'
'-z+1/2, x, -y+1/2'
'y+1/2, -z, -x+1/2'
'y+1/2, x, -z+1/2'
'-y+1/2, -x, -z+1/2'
'-x+1/2, z, y+1/2'
'-x+1/2, -z, -y+1/2'
'z+1/2, -y, x+1/2'
'-z+1/2, -y, -x+1/2'
'x+1/2, y+1/2, z'
'-y+1/2, x+1/2, z'
'-x+1/2, -y+1/2, z'
'y+1/2, -x+1/2, z'
'x+1/2, -z+1/2, y'
'x+1/2, -y+1/2, -z'
'x+1/2, z+1/2, -y'
'z+1/2, y+1/2, -x'
'-x+1/2, y+1/2, -z'
'-z+1/2, y+1/2, x'
'z+1/2, x+1/2, y'
'y+1/2, z+1/2, x'
'-y+1/2, -z+1/2, x'
'z+1/2, -x+1/2, -y'
'-y+1/2, z+1/2, -x'
'-z+1/2, -x+1/2, y'
'-z+1/2, x+1/2, -y'
'y+1/2, -z+1/2, -x'
'y+1/2, x+1/2, -z'
'-y+1/2, -x+1/2, -z'
'-x+1/2, z+1/2, y'
'-x+1/2, -z+1/2, -y'
'z+1/2, -y+1/2, x'
'-z+1/2, -y+1/2, -x'
'-x, -y, -z'
'y, -x, -z'
'x, y, -z'
'-y, x, -z'
'-x, z, -y'
'-x, y, z'
'-x, -z, y'
'-z, -y, x'
'x, -y, z'
'z, -y, -x'
'-z, -x, -y'
'-y, -z, -x'
'y, z, -x'
'-z, x, y'
'y, -z, x'
'z, x, -y'
'z, -x, y'
'-y, z, x'
'-y, -x, z'
'y, x, z'
'x, -z, -y'
'x, z, y'
'-z, y, -x'
'z, y, x'
'-x, -y+1/2, -z+1/2'
'y, -x+1/2, -z+1/2'
'x, y+1/2, -z+1/2'
'-y, x+1/2, -z+1/2'
'-x, z+1/2, -y+1/2'
'-x, y+1/2, z+1/2'
'-x, -z+1/2, y+1/2'
'-z, -y+1/2, x+1/2'
'x, -y+1/2, z+1/2'
'z, -y+1/2, -x+1/2'
'-z, -x+1/2, -y+1/2'
'-y, -z+1/2, -x+1/2'
'y, z+1/2, -x+1/2'
'-z, x+1/2, y+1/2'
'y, -z+1/2, x+1/2'
'z, x+1/2, -y+1/2'
'z, -x+1/2, y+1/2'
'-y, z+1/2, x+1/2'
'-y, -x+1/2, z+1/2'
'y, x+1/2, z+1/2'
'x, -z+1/2, -y+1/2'
'x, z+1/2, y+1/2'
'-z, y+1/2, -x+1/2'
'z, y+1/2, x+1/2'
'-x+1/2, -y, -z+1/2'
'y+1/2, -x, -z+1/2'
'x+1/2, y, -z+1/2'
'-y+1/2, x, -z+1/2'
'-x+1/2, z, -y+1/2'
'-x+1/2, y, z+1/2'
'-x+1/2, -z, y+1/2'
'-z+1/2, -y, x+1/2'
'x+1/2, -y, z+1/2'
'z+1/2, -y, -x+1/2'
'-z+1/2, -x, -y+1/2'
'-y+1/2, -z, -x+1/2'
'y+1/2, z, -x+1/2'
'-z+1/2, x, y+1/2'
'y+1/2, -z, x+1/2'
'z+1/2, x, -y+1/2'
'z+1/2, -x, y+1/2'
'-y+1/2, z, x+1/2'
'-y+1/2, -x, z+1/2'
'y+1/2, x, z+1/2'
'x+1/2, -z, -y+1/2'
'x+1/2, z, y+1/2'
'-z+1/2, y, -x+1/2'
'z+1/2, y, x+1/2'
'-x+1/2, -y+1/2, -z'
'y+1/2, -x+1/2, -z'
'x+1/2, y+1/2, -z'
'-y+1/2, x+1/2, -z'
'-x+1/2, z+1/2, -y'
'-x+1/2, y+1/2, z'
'-x+1/2, -z+1/2, y'
'-z+1/2, -y+1/2, x'
'x+1/2, -y+1/2, z'
'z+1/2, -y+1/2, -x'
'-z+1/2, -x+1/2, -y'
'-y+1/2, -z+1/2, -x'
'y+1/2, z+1/2, -x'
'-z+1/2, x+1/2, y'
'y+1/2, -z+1/2, x'
'z+1/2, x+1/2, -y'
'z+1/2, -x+1/2, y'
'-y+1/2, z+1/2, x'
'-y+1/2, -x+1/2, z'
'y+1/2, x+1/2, z'
'x+1/2, -z+1/2, -y'
'x+1/2, z+1/2, y'
'-z+1/2, y+1/2, -x'
'z+1/2, y+1/2, x'

loop_
_atom_site_label
_atom_site_type_symbol
_atom_site_fract_x
_atom_site_fract_y
_atom_site_fract_z
_atom_site_U_iso_or_equiv
_atom_site_adp_type
_atom_site_occupancy
_atom_site_site_symmetry_order
_atom_site_calc_flag
_atom_site_refinement_flags_posn
_atom_site_refinement_flags_adp
_atom_site_refinement_flags_occupancy
Co1 Co 0.37194(2) 0.62806(2) 0.68775(2) 0.0118(2) Uani 1 2 d S T P
Co2 Co 0.5000 0.5000 0.71978(3) 0.0202(3) Uani 1 8 d S T P
Co3 Co 0.5000 0.5000 0.78827(3) 0.0217(3) Uani 1 8 d S T P
O1 O 0.35136(5) 0.64864(5) 0.64864(5) 0.0037(7) Uani 1 6 d S T P
H1 H 0.3381 0.6619 0.6619 0.006 Uiso 1 6 d R U P
O2 O 0.41747(5) 0.63074(6) 0.66859(6) 0.0363(6) Uani 1 1 d . . .
O3 O 0.32770(6) 0.62327(8) 0.71009(6) 0.0469(8) Uani 1 1 d . . .
C4 C 0.43045(9) 0.64886(7) 0.64886(7) 0.0221(8) Uani 1 2 d S T P
C3 C 0.29947(7) 0.62294(11) 0.70053(7) 0.0250(9) Uani 1 2 d S T P
N1 N 0.39374(6) 0.60626(6) 0.72999(8) 0.0235(7) Uani 1 2 d S T P
C10 C 0.43017(8) 0.56983(8) 0.75575(12) 0.0342(10) Uani 1 2 d S T P
O5 O 0.46506(5) 0.53494(5) 0.72693(10) 0.0382(8) Uani 1 2 d S T P
C11 C 0.41651(7) 0.58349(7) 0.72861(10) 0.0243(8) Uani 1 2 d S T P
H11 H 0.4236 0.5764 0.7081 0.029 Uiso 1 2 calc R U P
C2 C 0.27371(7) 0.62203(12) 0.72629(7) 0.0300(10) Uani 1 2 d S T P
O4 O 0.46612(6) 0.53388(6) 0.78070(11) 0.0549(12) Uani 1 2 d S T P
C5 C 0.46659(10) 0.64653(9) 0.64653(9) 0.0308(10) Uani 1 2 d S T P
C6 C 0.48312(7) 0.62570(10) 0.66625(11) 0.0434(10) Uani 1 1 d . . .
H6 H 0.4717 0.6113 0.6799 0.052 Uiso 1 1 calc R U .
C12 C 0.45595(8) 0.54405(8) 0.75404(13) 0.0340(10) Uani 1 2 d S T P
C7 C 0.38388(8) 0.61612(8) 0.75898(11) 0.0396(12) Uani 1 2 d S T P
H7 H 0.3677 0.6323 0.7602 0.047 Uiso 1 2 calc R U P
C1 C 0.24173(8) 0.62175(12) 0.71775(8) 0.0473(11) Uani 1 1 d . . .
H1A H 0.2358 0.6216 0.6957 0.057 Uiso 1 1 calc R U .
C8 C 0.39623(10) 0.60377(10) 0.78717(13) 0.065(2) Uani 1 2 d S T P
H8 H 0.3887 0.6113 0.8074 0.078 Uiso 1 2 calc R U P
C9 C 0.41969(10) 0.58031(10) 0.78557(13) 0.0551(17) Uani 1 2 d S T P
H9 H 0.4285 0.5715 0.8047 0.066 Uiso 1 2 calc R U P
O6 O 0.5000 0.5000 0.6712(2) 0.099(4) Uani 1 8 d S T P
H6A H 0.4879 0.4879 0.6592 0.149 Uiso 0.25 2 d R U P
H6B H 0.5121 0.5121 0.6592 0.149 Uiso 0.25 2 d R U P
O9 O 0.5000 0.5000 0.8359(2) 0.085(3) Uani 1 8 d S T P
H9A H 0.5171 0.5000 0.8480 0.127 Uiso 0.25 2 d R U P
H9B H 0.4829 0.5000 0.8480 0.127 Uiso 0.25 2 d R U P

loop_
_atom_site_aniso_label
_atom_site_aniso_U_11
_atom_site_aniso_U_22
_atom_site_aniso_U_33
_atom_site_aniso_U_23
_atom_site_aniso_U_13
_atom_site_aniso_U_12
Co1 0.0115(3) 0.0115(3) 0.0124(3) -0.00199(13) 0.00199(13) 0.00204(18)
Co2 0.0198(4) 0.0198(4) 0.0209(6) 0.000 0.000 0.000
Co3 0.0218(4) 0.0218(4) 0.0214(6) 0.000 0.000 0.000
O1 0.0037(7) 0.0037(7) 0.0037(7) -0.0005(7) 0.0005(7) 0.0005(7)
O2 0.0113(10) 0.0450(14) 0.0525(15) 0.0255(11) 0.0089(9) 0.0030(9)
O3 0.0202(11) 0.095(2) 0.0259(12) 0.0197(13) 0.0125(10) 0.0144(12)
C4 0.0134(17) 0.0265(12) 0.0265(12) 0.0021(16) 0.0014(10) 0.0014(10)
C3 0.0199(12) 0.035(2) 0.0199(12) -0.0001(11) 0.0103(16) 0.0001(11)
N1 0.0266(11) 0.0266(11) 0.0174(16) 0.0000(9) 0.0000(9) 0.0077(14)
C10 0.0338(15) 0.0338(15) 0.035(2) 0.0036(13) -0.0036(13) 0.012(2)
O5 0.0292(11) 0.0292(11) 0.056(2) 0.0006(10) -0.0006(10) 0.0111(13)
C11 0.0233(12) 0.0233(12) 0.026(2) -0.0019(11) 0.0019(11) 0.0033(16)
C2 0.0215(13) 0.047(3) 0.0215(13) -0.0012(12) 0.0115(16) 0.0012(12)
O4 0.0551(17) 0.0551(17) 0.054(2) 0.0101(12) -0.0101(12) 0.032(2)
C5 0.0104(17) 0.0410(16) 0.0410(16) 0.013(2) 0.0004(12) 0.0004(12)
C6 0.0125(16) 0.054(2) 0.064(2) 0.0363(19) 0.0036(14) 0.0003(13)
C12 0.0293(14) 0.0293(14) 0.043(3) 0.0019(14) -0.0019(14) 0.0072(19)
C7 0.0480(19) 0.0480(19) 0.023(2) -0.0012(12) 0.0012(12) 0.025(2)
C1 0.0220(16) 0.101(3) 0.0186(15) -0.0070(17) 0.0094(14) -0.0064(18)
C8 0.086(3) 0.086(3) 0.023(3) -0.0003(15) 0.0003(15) 0.052(4)
C9 0.068(3) 0.068(3) 0.029(3) 0.0065(15) -0.0065(15) 0.034(3)
O6 0.133(7) 0.133(7) 0.032(5) 0.000 0.000 0.000
O9 0.110(6) 0.110(6) 0.034(5) 0.000 0.000 0.000

loop_
_atom_type_symbol
_atom_type_description
_atom_type_scat_dispersion_real
_atom_type_scat_dispersion_imag
_atom_type_scat_source
C C 0.0181 0.0091 'International Tables Vol C Tables 4.2.6.8 and 6.1.1.4'
H H 0.0000 0.0000 'International Tables Vol C Tables 4.2.6.8 and 6.1.1.4'
Co Co -2.3653 3.6143 'International Tables Vol C Tables 4.2.6.8 and 6.1.1.4'
N N 0.0311 0.0180 'International Tables Vol C Tables 4.2.6.8 and 6.1.1.4'
O O 0.0492 0.0322 'International Tables Vol C Tables 4.2.6.8 and 6.1.1.4'

loop_
_geom_angle_atom_site_label_1
_geom_angle_atom_site_label_2
_geom_angle_atom_site_label_3
_geom_angle
_geom_angle_site_symmetry_1
_geom_angle_site_symmetry_3
O1 Co1 O2 93.15(10) . .
O1 Co1 O2 93.15(10) . 115_665
O2 Co1 O2 87.13(16) . 115_665
O1 Co1 O3 91.45(10) . .
O2 Co1 O3 175.37(10) . .
O2 Co1 O3 92.13(12) 115_665 .
O1 Co1 O3 91.45(10) . 115_665
O2 Co1 O3 92.12(12) . 115_665
O2 Co1 O3 175.37(10) 115_665 115_665
O3 Co1 O3 88.26(19) . 115_665
O1 Co1 N1 179.46(15) . .
O2 Co1 N1 87.24(9) . .
O2 Co1 N1 87.24(9) 115_665 .
O3 Co1 N1 88.16(9) . .
O3 Co1 N1 88.16(9) 115_665 .
O6 Co2 O5 98.24(12) . .
O6 Co2 O5 98.23(12) . 4_565
O5 Co2 O5 88.82(3) . 4_565
O6 Co2 O5 98.23(12) . 2_655
O5 Co2 O5 88.82(3) . 2_655
O5 Co2 O5 163.5(2) 4_565 2_655
O6 Co2 O5 98.23(12) . 3_665
O5 Co2 O5 163.5(2) . 3_665
O5 Co2 O5 88.82(3) 4_565 3_665
O5 Co2 O5 88.82(3) 2_655 3_665
O6 Co2 Co3 180.0 . .
O5 Co2 Co3 81.76(12) . .
O5 Co2 Co3 81.77(12) 4_565 .
O5 Co2 Co3 81.77(12) 2_655 .
O5 Co2 Co3 81.77(12) 3_665 .
O9 Co3 O4 98.98(13) . .
O9 Co3 O4 98.98(13) . 2_655
O4 Co3 O4 88.60(4) . 2_655
O9 Co3 O4 98.98(13) . 4_565
O4 Co3 O4 88.60(4) . 4_565
O4 Co3 O4 162.0(3) 2_655 4_565
O9 Co3 O4 98.98(13) . 3_665
O4 Co3 O4 162.0(3) . 3_665
O4 Co3 O4 88.60(4) 2_655 3_665
O4 Co3 O4 88.60(4) 4_565 3_665
O9 Co3 Co2 180.0 . .
O4 Co3 Co2 81.02(13) . .
O4 Co3 Co2 81.02(13) 2_655 .
O4 Co3 Co2 81.02(13) 4_565 .
O4 Co3 Co2 81.02(13) 3_665 .
Co1 O1 Co1 119.941(8) . 16_665
Co1 O1 Co1 119.941(8) . 15_656
Co1 O1 Co1 119.941(8) 16_665 15_656
Co1 O1 H1 91.4 . .
Co1 O1 H1 91.4 16_665 .
Co1 O1 H1 91.4 15_656 .
C4 O2 Co1 133.7(2) . .
C3 O3 Co1 134.3(2) . .
O2 C4 O2 128.1(4) 118 .
O2 C4 C5 115.96(18) 118 .
O2 C4 C5 115.96(18) . .
O3 C3 O3 127.4(4) 119_656 .
O3 C3 C2 116.3(2) 119_656 .
O3 C3 C2 116.3(2) . .
C7 N1 C11 118.1(4) . .
C7 N1 Co1 118.2(3) . .
C11 N1 Co1 123.7(3) . .
C9 C10 C11 118.1(4) . .
C9 C10 C12 119.1(5) . .
C11 C10 C12 122.7(5) . .
C12 O5 Co2 123.7(3) . .
N1 C11 C10 123.0(4) . .
N1 C11 H11 118.5 . .
C10 C11 H11 118.5 . .
C1 C2 C1 119.9(4) . 119_656
C1 C2 C3 120.1(2) . .
C1 C2 C3 120.1(2) 119_656 .
C12 O4 Co3 127.3(4) . .
C6 C5 C6 120.0(4) . 118
C6 C5 C4 120.0(2) . .
C6 C5 C4 120.0(2) 118 .
C5 C6 C6 119.9(2) . 102_655
C5 C6 H6 120.0 . .
C6 C6 H6 120.0 102_655 .
O5 C12 O4 126.2(5) . .
O5 C12 C10 118.1(4) . .
O4 C12 C10 115.7(5) . .
N1 C7 C8 122.5(5) . .
N1 C7 H7 118.7 . .
C8 C7 H7 118.7 . .
C2 C1 C1 120.1(2) . 168_455
C2 C1 H1A 120.0 . .
C1 C1 H1A 120.0 168_455 .
C7 C8 C9 119.0(5) . .
C7 C8 H8 120.5 . .
C9 C8 H8 120.5 . .
C8 C9 C10 119.2(5) . .
C8 C9 H9 120.4 . .
C10 C9 H9 120.4 . .
Co2 O6 H6A 125.2 . .
Co2 O6 H6B 125.2 . .
H6A O6 H6B 109.5 . .
Co3 O9 H9A 125.3 . .
Co3 O9 H9B 125.3 . .
H9A O9 H9B 109.4 . .

loop_
_geom_bond_atom_site_label_1
_geom_bond_atom_site_label_2
_geom_bond_distance
_geom_bond_site_symmetry_2
Co1 O1 2.0250(6) .
Co1 O2 2.054(2) .
Co1 O2 2.055(2) 115_665
Co1 O3 2.068(2) .
Co1 O3 2.068(2) 115_665
Co1 N1 2.172(3) .
Co2 O6 2.016(10) .
Co2 O5 2.074(3) .
Co2 O5 2.074(3) 4_565
Co2 O5 2.074(3) 2_655
Co2 O5 2.074(3) 3_665
Co2 Co3 2.8446(19) .
Co3 O9 1.976(10) .
Co3 O4 2.015(4) .
Co3 O4 2.015(4) 2_655
Co3 O4 2.015(4) 4_565
Co3 O4 2.015(4) 3_665
O1 Co1 2.0250(6) 16_665
O1 Co1 2.0250(6) 15_656
O1 H1 0.9558 .
O2 C4 1.236(3) .
O3 C3 1.238(3) .
C4 O2 1.236(3) 118
C4 C5 1.507(5) .
C3 O3 1.238(3) 119_656
C3 C2 1.513(5) .
N1 C7 1.336(6) .
N1 C11 1.338(5) .
C10 C9 1.383(7) .
C10 C11 1.384(6) .
C10 C12 1.516(6) .
O5 C12 1.246(7) .
C11 H11 0.9500 .
C2 C1 1.375(4) .
C2 C1 1.375(4) 119_656
O4 C12 1.258(7) .
C5 C6 1.375(4) .
C5 C6 1.375(4) 118
C6 C6 1.402(6) 102_655
C6 H6 0.9500 .
C7 C8 1.377(7) .
C7 H7 0.9500 .
C1 C1 1.409(6) 168_455
C1 H1A 0.9500 .
C8 C9 1.380(8) .
C8 H8 0.9500 .
C9 H9 0.9500 .
O6 H6A 0.8694 .
O6 H6B 0.8694 .
O9 H9A 0.8700 .
O9 H9B 0.8700 .

loop_
_geom_torsion_atom_site_label_1
_geom_torsion_atom_site_label_2
_geom_torsion_atom_site_label_3
_geom_torsion_atom_site_label_4
_geom_torsion
_geom_torsion_site_symmetry_1
_geom_torsion_site_symmetry_4
Co1 O2 C4 O2 -12.3(8) . 118
Co1 O2 C4 C5 167.9(3) . .
Co1 O3 C3 O3 5.8(9) . 119_656
Co1 O3 C3 C2 -174.2(3) . .
C7 N1 C11 C10 0.000(3) . .
Co1 N1 C11 C10 180.000(2) . .
C9 C10 C11 N1 0.000(3) . .
C12 C10 C11 N1 180.000(2) . .
O3 C3 C2 C1 -0.3(7) 119_656 .
O3 C3 C2 C1 179.7(4) . .
O3 C3 C2 C1 -179.7(4) 119_656 119_656
O3 C3 C2 C1 0.3(7) . 119_656
O2 C4 C5 C6 178.7(4) 118 .
O2 C4 C5 C6 -1.5(7) . .
O2 C4 C5 C6 1.5(7) 118 118
O2 C4 C5 C6 -178.6(4) . 118
C6 C5 C6 C6 3.1(7) 118 102_655
C4 C5 C6 C6 -174.0(3) . 102_655
Co2 O5 C12 O4 0.000(5) . .
Co2 O5 C12 C10 180.000(2) . .
Co3 O4 C12 O5 0.000(5) . .
Co3 O4 C12 C10 180.000(2) . .
C9 C10 C12 O5 180.000(3) . .
C11 C10 C12 O5 0.000(4) . .
C9 C10 C12 O4 0.000(3) . .
C11 C10 C12 O4 180.000(2) . .
C11 N1 C7 C8 0.000(3) . .
Co1 N1 C7 C8 180.000(3) . .
C1 C2 C1 C1 1.1(7) 119_656 168_455
C3 C2 C1 C1 -178.3(3) . 168_455
N1 C7 C8 C9 0.000(4) . .
C7 C8 C9 C10 0.000(4) . .
C11 C10 C9 C8 0.000(3) . .
C12 C10 C9 C8 180.000(3) . .
